data_7716312
loop_
_publ_author_name
'Dunes, Gabriel'
'Cordier, Marie'
'Kahlal, Samia'
'Pollnitz, Alpar'
'Saillard, Jean-Yves'
'Silvestru, Cristian'
'Sarazin, Yann'

_publ_section_title
;
 C--H Bond Activation at Antimony(III): Synthesis and Reactivity of
 Sb(III)-Oxyaryl Species
;
_journal_name_full 'Dalton Transactions'
_journal_paper_doi 10.1039/D4DT01400F
_journal_year 2024
_chemical_compound_source 'synthesis as described'
_chemical_formula_moiety 'C27 H39 N2 O S2 Sb, C5 H5 N'
_chemical_formula_sum 'C32 H44 N3 O S2 Sb'
_chemical_formula_weight 672.57
_space_group_crystal_system monoclinic
_space_group_IT_number 14
_space_group_name_Hall '-P 2yn'
_space_group_name_H-M_alt 'P 1 21/n 1'
_atom_sites_solution_hydrogens geom
_atom_sites_solution_primary dual
_audit_update_record
;
2024-02-28 deposited with the CCDC.	2024-05-31 downloaded from the CCDC.
;
_cell_angle_alpha 90
_cell_angle_beta 93.905(4)
_cell_angle_gamma 90
_cell_formula_units_Z 4
_cell_length_a 10.2127(10)
_cell_length_b 25.780(2)
_cell_length_c 12.4202(13)
_cell_measurement_reflns_used 9936
_cell_measurement_temperature 150(2)
_cell_measurement_theta_max 27.4648
_cell_measurement_theta_min 2.5481
_cell_measurement_wavelength 0.710730
_cell_volume 3262.4(5)
_computing_cell_refinement 'APEX3 (Bruker, 2015)'
_computing_data_collection 'Bruker APEX3 (Bruker, 2015)'
_computing_data_reduction 'SAINT (Bruker, 2014)'
_computing_molecular_graphics
;
   'SXGRAPH (L. Farrugia, 1999), Mercury (CSD, 2020)'
;
_computing_publication_material 'CRYSCALC (T. Roisnel, local program, ver. 2023)'
_computing_structure_refinement 'SHELXL-2018_3 (Sheldrick, 2018)'
_computing_structure_solution 'SHELXT 2018_2 (Sheldrick, 2018)'
_diffrn_ambient_temperature 150(2)
_diffrn_detector CMOS-PHOTON70
_diffrn_detector_area_resol_mean 7.39
_diffrn_measured_fraction_theta_full 0.999
_diffrn_measured_fraction_theta_max 0.997
_diffrn_measurement_device_type 'D8 VENTURE Bruker AXS'
_diffrn_measurement_method 'rotation images'
_diffrn_orient_matrix_UB_11 0.0833411
_diffrn_orient_matrix_UB_12 0.0143943
_diffrn_orient_matrix_UB_13 0.0349237
_diffrn_orient_matrix_UB_21 -0.0369117
_diffrn_orient_matrix_UB_22 -0.0028957
_diffrn_orient_matrix_UB_23 0.0722931
_diffrn_orient_matrix_UB_31 0.0363896
_diffrn_orient_matrix_UB_32 -0.0359038
_diffrn_orient_matrix_UB_33 0.0081708
_diffrn_radiation_monochromator 'multilayer monochromator'
_diffrn_radiation_probe x-ray
_diffrn_radiation_source 'Incoatec microfocus sealed tube'
_diffrn_radiation_type MoK\a
_diffrn_radiation_wavelength 0.71073
_diffrn_reflns_av_R_equivalents 0.0369
_diffrn_reflns_av_unetI/netI 0.0247
_diffrn_reflns_limit_h_max 13
_diffrn_reflns_limit_h_min -13
_diffrn_reflns_limit_k_max 33
_diffrn_reflns_limit_k_min -32
_diffrn_reflns_limit_l_max 16
_diffrn_reflns_limit_l_min -16
_diffrn_reflns_number 42884
_diffrn_reflns_theta_full 25.242
_diffrn_reflns_theta_max 27.482
_diffrn_reflns_theta_min 2.500
_diffrn_source_current 1.00
_diffrn_source_power 50.0
_diffrn_source_voltage 50.00
_exptl_absorpt_coefficient_mu 1.002
_exptl_absorpt_correction_T_max 0.896
_exptl_absorpt_correction_T_min 0.845
_exptl_absorpt_correction_type multi-scan
_exptl_absorpt_process_details
;
  [Sheldrick, G.M. (2014). SADABS Bruker AXS Inc., Madison, Wisconsin, USA]
;
_exptl_crystal_colour gold
_exptl_crystal_density_diffrn 1.369
_exptl_crystal_description prism
_exptl_crystal_F_000 1392
_exptl_crystal_size_max 0.120
_exptl_crystal_size_mid 0.120
_exptl_crystal_size_min 0.110
_refine_diff_density_max 0.392
_refine_diff_density_min -0.496
_refine_diff_density_rms 0.059
_refine_ls_extinction_method none
_refine_ls_goodness_of_fit_ref 1.074
_refine_ls_hydrogen_treatment constr
_refine_ls_matrix_type full
_refine_ls_number_parameters 362
_refine_ls_number_reflns 7447
_refine_ls_number_restraints 0
_refine_ls_restrained_S_all 1.074
_refine_ls_R_factor_all 0.0275
_refine_ls_R_factor_gt 0.0238
_refine_ls_shift/su_max 0.001
_refine_ls_shift/su_mean 0.000
_refine_ls_structure_factor_coef Fsqd
_refine_ls_weighting_details 'w=1/[\s^2^(Fo^2^)+(0.0134P)^2^+2.2581P] where P=(Fo^2^+2Fc^2^)/3'
_refine_ls_weighting_scheme calc
_refine_ls_wR_factor_gt 0.0494
_refine_ls_wR_factor_ref 0.0507
_reflns_number_gt 6847
_reflns_number_total 7447
_reflns_threshold_expression >2sigma(I)
_cod_data_source_file d4dt01400f3.cif
_cod_data_source_block 13
_cod_original_sg_symbol_H-M 'P 21/n'
_cod_database_code 7716312

loop_
_space_group_symop_operation_xyz
'x, y, z'
'-x+1/2, y+1/2, -z+1/2'
'-x, -y, -z'
'x-1/2, -y-1/2, z-1/2'

loop_
_atom_site_label
_atom_site_type_symbol
_atom_site_fract_x
_atom_site_fract_y
_atom_site_fract_z
_atom_site_U_iso_or_equiv
_atom_site_adp_type
_atom_site_occupancy
_atom_site_site_symmetry_order
_atom_site_calc_flag
_atom_site_refinement_flags_posn
_atom_site_refinement_flags_adp
_atom_site_refinement_flags_occupancy
_atom_site_disorder_assembly
_atom_site_disorder_group
Sb1 Sb -0.04872(2) -0.05612(2) 0.39400(2) 0.01608(4) Uani 1 1 d . . . . .
S1 S 0.15152(4) -0.01005(2) 0.32751(4) 0.02246(9) Uani 1 1 d . . . . .
S2 S -0.11073(4) 0.03454(2) 0.32058(4) 0.01981(9) Uani 1 1 d . . . . .
O1 O 0.25891(14) 0.23446(5) 0.20353(13) 0.0369(4) Uani 1 1 d . . . . .
N1 N 0.11386(15) -0.13075(6) 0.38466(12) 0.0228(3) Uani 1 1 d . . . . .
N2 N -0.30305(14) -0.06158(6) 0.36664(12) 0.0217(3) Uani 1 1 d . . . . .
C1 C -0.09829(18) -0.09815(7) 0.24802(14) 0.0197(3) Uani 1 1 d . . . . .
C2 C -0.00676(19) -0.13209(7) 0.20795(15) 0.0238(4) Uani 1 1 d . . . . .
C3 C -0.0407(2) -0.16099(8) 0.11597(16) 0.0331(5) Uani 1 1 d . . . . .
H3 H 0.021841 -0.183686 0.087854 0.040 Uiso 1 1 calc R U . . .
C4 C -0.1654(2) -0.15694(9) 0.06479(17) 0.0389(5) Uani 1 1 d . . . . .
H4 H -0.187203 -0.175932 0.000500 0.047 Uiso 1 1 calc R U . . .
C5 C -0.2580(2) -0.12517(8) 0.10762(16) 0.0327(5) Uani 1 1 d . . . . .
H5 H -0.344353 -0.123474 0.074154 0.039 Uiso 1 1 calc R U . . .
C6 C -0.22535(18) -0.09575(7) 0.19928(14) 0.0233(4) Uani 1 1 d . . . . .
C7 C 0.12579(19) -0.13837(7) 0.26773(15) 0.0265(4) Uani 1 1 d . . . . .
H7A H 0.160570 -0.173484 0.254629 0.032 Uiso 1 1 calc R U . . .
H7B H 0.187881 -0.112648 0.241054 0.032 Uiso 1 1 calc R U . . .
C8 C 0.0470(2) -0.17548(7) 0.43102(17) 0.0304(4) Uani 1 1 d . . . . .
H8A H -0.037736 -0.181130 0.390876 0.046 Uiso 1 1 calc R U . . .
H8B H 0.032843 -0.168468 0.506896 0.046 Uiso 1 1 calc R U . . .
H8C H 0.101628 -0.206540 0.426054 0.046 Uiso 1 1 calc R U . . .
C9 C 0.24311(19) -0.12377(8) 0.44304(18) 0.0341(5) Uani 1 1 d . . . . .
H9A H 0.294300 -0.155764 0.438651 0.051 Uiso 1 1 calc R U . . .
H9B H 0.231217 -0.115712 0.518860 0.051 Uiso 1 1 calc R U . . .
H9C H 0.289793 -0.095193 0.410431 0.051 Uiso 1 1 calc R U . . .
C10 C -0.32677(18) -0.06251(7) 0.24851(15) 0.0256(4) Uani 1 1 d . . . . .
H10A H -0.322667 -0.026768 0.219786 0.031 Uiso 1 1 calc R U . . .
H10B H -0.415477 -0.076517 0.228971 0.031 Uiso 1 1 calc R U . . .
C11 C -0.33493(19) -0.11193(7) 0.41384(17) 0.0296(4) Uani 1 1 d . . . . .
H11A H -0.309688 -0.111579 0.491392 0.044 Uiso 1 1 calc R U . . .
H11B H -0.286892 -0.139485 0.379103 0.044 Uiso 1 1 calc R U . . .
H11C H -0.429471 -0.118290 0.402514 0.044 Uiso 1 1 calc R U . . .
C12 C -0.37998(18) -0.02071(8) 0.41539(17) 0.0299(4) Uani 1 1 d . . . . .
H12A H -0.358315 0.012967 0.384612 0.045 Uiso 1 1 calc R U . . .
H12B H -0.359154 -0.020127 0.493576 0.045 Uiso 1 1 calc R U . . .
H12C H -0.473783 -0.027715 0.400490 0.045 Uiso 1 1 calc R U . . .
C13 C 0.05524(16) 0.04505(6) 0.30683(14) 0.0175(3) Uani 1 1 d . . . . .
C14 C 0.10742(16) 0.09353(7) 0.28426(14) 0.0180(3) Uani 1 1 d . . . . .
C15 C 0.02613(16) 0.13855(7) 0.27191(14) 0.0185(3) Uani 1 1 d . . . . .
H15 H -0.065314 0.134858 0.279587 0.022 Uiso 1 1 calc R U . . .
C16 C 0.07327(16) 0.18635(7) 0.24974(14) 0.0190(3) Uani 1 1 d . . . . .
C17 C 0.21424(17) 0.19227(7) 0.23388(15) 0.0217(4) Uani 1 1 d . . . . .
C18 C 0.30027(16) 0.14688(7) 0.25417(14) 0.0185(3) Uani 1 1 d . . . . .
C19 C 0.24540(16) 0.10052(7) 0.27594(14) 0.0191(3) Uani 1 1 d . . . . .
H19 H 0.301253 0.071214 0.286197 0.023 Uiso 1 1 calc R U . . .
C20 C -0.01571(18) 0.23425(7) 0.23744(15) 0.0228(4) Uani 1 1 d . . . . .
C21 C -0.15692(18) 0.22192(8) 0.26263(18) 0.0301(4) Uani 1 1 d . . . . .
H21A H -0.192282 0.194829 0.213517 0.045 Uiso 1 1 calc R U . . .
H21B H -0.210764 0.253269 0.253206 0.045 Uiso 1 1 calc R U . . .
H21C H -0.158176 0.209769 0.337319 0.045 Uiso 1 1 calc R U . . .
C22 C -0.0197(2) 0.25361(9) 0.12028(18) 0.0386(5) Uani 1 1 d . . . . .
H22A H 0.069434 0.262286 0.101608 0.058 Uiso 1 1 calc R U . . .
H22B H -0.075324 0.284535 0.112662 0.058 Uiso 1 1 calc R U . . .
H22C H -0.055606 0.226359 0.071827 0.058 Uiso 1 1 calc R U . . .
C23 C 0.0341(2) 0.27713(8) 0.31562(19) 0.0362(5) Uani 1 1 d . . . . .
H23A H 0.033624 0.264448 0.389982 0.054 Uiso 1 1 calc R U . . .
H23B H -0.023312 0.307507 0.306591 0.054 Uiso 1 1 calc R U . . .
H23C H 0.123691 0.286810 0.300218 0.054 Uiso 1 1 calc R U . . .
C24 C 0.44920(16) 0.15412(7) 0.25121(14) 0.0213(4) Uani 1 1 d . . . . .
C25 C 0.48512(18) 0.16990(9) 0.13799(16) 0.0301(4) Uani 1 1 d . . . . .
H25A H 0.464328 0.141387 0.087497 0.045 Uiso 1 1 calc R U . . .
H25B H 0.579171 0.177630 0.139392 0.045 Uiso 1 1 calc R U . . .
H25C H 0.434831 0.200757 0.114670 0.045 Uiso 1 1 calc R U . . .
C26 C 0.4949(2) 0.19615(9) 0.33338(18) 0.0361(5) Uani 1 1 d . . . . .
H26A H 0.455370 0.229496 0.311500 0.054 Uiso 1 1 calc R U . . .
H26B H 0.590697 0.199068 0.336068 0.054 Uiso 1 1 calc R U . . .
H26C H 0.467564 0.186663 0.404907 0.054 Uiso 1 1 calc R U . . .
C27 C 0.52375(18) 0.10447(8) 0.28215(19) 0.0353(5) Uani 1 1 d . . . . .
H27A H 0.502243 0.093517 0.354418 0.053 Uiso 1 1 calc R U . . .
H27B H 0.618323 0.110859 0.281936 0.053 Uiso 1 1 calc R U . . .
H27C H 0.498581 0.077117 0.229978 0.053 Uiso 1 1 calc R U . . .
N3 N 0.1281(2) 0.42487(10) 0.4152(2) 0.0582(6) Uani 1 1 d . . . . .
C28 C 0.1349(3) 0.47512(12) 0.4122(3) 0.0664(8) Uani 1 1 d . . . . .
H28 H 0.066798 0.492764 0.371128 0.080 Uiso 1 1 calc R U . . .
C29 C 0.2295(4) 0.50451(13) 0.4620(2) 0.0684(9) Uani 1 1 d . . . . .
H29 H 0.228145 0.541208 0.455107 0.082 Uiso 1 1 calc R U . . .
C30 C 0.3269(3) 0.48038(16) 0.5223(2) 0.0738(10) Uani 1 1 d . . . . .
H30 H 0.394923 0.499692 0.559661 0.089 Uiso 1 1 calc R U . . .
C31 C 0.3244(3) 0.42668(16) 0.5278(2) 0.0717(10) Uani 1 1 d . . . . .
H31 H 0.391263 0.408135 0.568398 0.086 Uiso 1 1 calc R U . . .
C32 C 0.2222(3) 0.40090(12) 0.4726(2) 0.0534(7) Uani 1 1 d . . . . .
H32 H 0.219824 0.364110 0.476367 0.064 Uiso 1 1 calc R U . . .

loop_
_atom_site_aniso_label
_atom_site_aniso_U_11
_atom_site_aniso_U_22
_atom_site_aniso_U_33
_atom_site_aniso_U_23
_atom_site_aniso_U_13
_atom_site_aniso_U_12
Sb1 0.01726(6) 0.01316(6) 0.01787(6) -0.00055(4) 0.00150(4) -0.00067(4)
S1 0.0171(2) 0.0148(2) 0.0359(2) 0.00312(18) 0.00483(17) 0.00101(16)
S2 0.01506(19) 0.0145(2) 0.0298(2) 0.00237(17) 0.00056(16) -0.00114(16)
O1 0.0281(7) 0.0178(7) 0.0670(11) 0.0069(7) 0.0196(7) -0.0016(6)
N1 0.0252(8) 0.0173(8) 0.0262(8) 0.0013(6) 0.0031(6) 0.0043(6)
N2 0.0200(7) 0.0178(8) 0.0275(8) -0.0014(6) 0.0032(6) -0.0008(6)
C1 0.0266(9) 0.0143(8) 0.0182(8) 0.0000(6) 0.0025(7) -0.0030(7)
C2 0.0336(10) 0.0159(9) 0.0228(9) 0.0001(7) 0.0077(7) 0.0005(7)
C3 0.0495(13) 0.0245(11) 0.0261(10) -0.0068(8) 0.0086(9) 0.0006(9)
C4 0.0577(14) 0.0337(12) 0.0248(10) -0.0109(9) 0.0002(10) -0.0080(10)
C5 0.0394(11) 0.0329(11) 0.0249(10) -0.0020(8) -0.0056(8) -0.0113(9)
C6 0.0274(9) 0.0215(9) 0.0206(9) 0.0001(7) -0.0010(7) -0.0059(7)
C7 0.0302(10) 0.0203(10) 0.0304(10) -0.0014(8) 0.0113(8) 0.0061(8)
C8 0.0389(11) 0.0184(10) 0.0344(11) 0.0075(8) 0.0069(9) 0.0057(8)
C9 0.0265(10) 0.0307(11) 0.0443(12) 0.0021(9) -0.0044(9) 0.0105(9)
C10 0.0206(9) 0.0246(10) 0.0308(10) 0.0008(8) -0.0041(7) -0.0033(7)
C11 0.0266(10) 0.0237(10) 0.0392(11) 0.0034(8) 0.0091(8) -0.0054(8)
C12 0.0199(9) 0.0268(11) 0.0437(12) -0.0059(9) 0.0067(8) 0.0024(8)
C13 0.0164(8) 0.0158(8) 0.0202(8) -0.0009(6) 0.0001(6) -0.0007(6)
C14 0.0176(8) 0.0158(8) 0.0206(8) 0.0009(6) 0.0009(6) -0.0011(6)
C15 0.0148(8) 0.0184(9) 0.0224(8) 0.0000(7) 0.0021(6) -0.0005(6)
C16 0.0190(8) 0.0171(9) 0.0213(8) -0.0005(7) 0.0037(6) 0.0005(7)
C17 0.0212(9) 0.0164(9) 0.0282(9) -0.0009(7) 0.0061(7) -0.0016(7)
C18 0.0166(8) 0.0189(9) 0.0202(8) -0.0015(7) 0.0022(6) -0.0012(7)
C19 0.0177(8) 0.0174(9) 0.0220(9) 0.0002(7) 0.0005(6) 0.0018(7)
C20 0.0227(9) 0.0152(9) 0.0312(10) 0.0019(7) 0.0077(7) 0.0022(7)
C21 0.0219(9) 0.0232(10) 0.0455(12) 0.0043(9) 0.0042(8) 0.0048(8)
C22 0.0487(13) 0.0272(11) 0.0415(12) 0.0131(9) 0.0152(10) 0.0172(10)
C23 0.0320(11) 0.0220(11) 0.0557(14) -0.0113(9) 0.0117(10) 0.0000(8)
C24 0.0156(8) 0.0229(9) 0.0253(9) -0.0012(7) 0.0008(7) -0.0023(7)
C25 0.0200(9) 0.0413(12) 0.0297(10) 0.0018(9) 0.0067(7) -0.0016(8)
C26 0.0262(10) 0.0447(13) 0.0381(12) -0.0143(10) 0.0061(8) -0.0159(9)
C27 0.0164(9) 0.0342(12) 0.0550(14) 0.0077(10) -0.0003(9) -0.0006(8)
N3 0.0474(13) 0.0574(15) 0.0682(16) 0.0013(12) -0.0067(11) -0.0021(11)
C28 0.0666(19) 0.059(2) 0.071(2) -0.0047(15) -0.0172(16) 0.0078(15)
C29 0.096(3) 0.0617(19) 0.0481(17) -0.0116(14) 0.0091(16) -0.0116(18)
C30 0.0601(19) 0.115(3) 0.0467(17) -0.0334(19) 0.0088(14) -0.032(2)
C31 0.0576(18) 0.125(3) 0.0323(14) -0.0001(16) 0.0006(12) 0.0324(19)
C32 0.0637(17) 0.0563(17) 0.0419(14) 0.0052(12) 0.0147(13) 0.0063(14)

loop_
_atom_type_symbol
_atom_type_description
_atom_type_scat_dispersion_real
_atom_type_scat_dispersion_imag
_atom_type_scat_source
C C 0.0033 0.0016 'International Tables Vol C Tables 4.2.6.8 and 6.1.1.4'
H H 0.0000 0.0000 'International Tables Vol C Tables 4.2.6.8 and 6.1.1.4'
N N 0.0061 0.0033 'International Tables Vol C Tables 4.2.6.8 and 6.1.1.4'
O O 0.0106 0.0060 'International Tables Vol C Tables 4.2.6.8 and 6.1.1.4'
S S 0.1246 0.1234 'International Tables Vol C Tables 4.2.6.8 and 6.1.1.4'
Sb Sb -0.5866 1.5461 'International Tables Vol C Tables 4.2.6.8 and 6.1.1.4'

loop_
_geom_angle_atom_site_label_1
_geom_angle_atom_site_label_2
_geom_angle_atom_site_label_3
_geom_angle
_geom_angle_site_symmetry_1
_geom_angle_site_symmetry_3
_geom_angle_publ_flag
C1 Sb1 N1 72.36(6) . . ?
C1 Sb1 S1 96.31(5) . . ?
N1 Sb1 S1 78.32(4) . . ?
C1 Sb1 S2 96.96(5) . . ?
N1 Sb1 S2 144.59(4) . . ?
S1 Sb1 S2 69.240(15) . . ?
C1 Sb1 N2 71.69(6) . . ?
N1 Sb1 N2 126.95(5) . . ?
S1 Sb1 N2 143.01(4) . . ?
S2 Sb1 N2 77.48(3) . . ?
C13 S1 Sb1 88.30(6) . . ?
C13 S2 Sb1 87.61(6) . . ?
C9 N1 C8 109.03(15) . . ?
C9 N1 C7 111.63(15) . . ?
C8 N1 C7 110.52(15) . . ?
C9 N1 Sb1 116.74(12) . . ?
C8 N1 Sb1 104.59(11) . . ?
C7 N1 Sb1 104.02(10) . . ?
C12 N2 C11 109.25(15) . . ?
C12 N2 C10 111.49(15) . . ?
C11 N2 C10 110.96(15) . . ?
C12 N2 Sb1 117.69(11) . . ?
C11 N2 Sb1 104.01(11) . . ?
C10 N2 Sb1 103.09(10) . . ?
C6 C1 C2 119.89(16) . . ?
C6 C1 Sb1 120.25(13) . . ?
C2 C1 Sb1 119.54(13) . . ?
C3 C2 C1 119.60(18) . . ?
C3 C2 C7 120.88(17) . . ?
C1 C2 C7 119.48(16) . . ?
C2 C3 C4 120.4(2) . . ?
C2 C3 H3 119.8 . . ?
C4 C3 H3 119.8 . . ?
C5 C4 C3 119.86(19) . . ?
C5 C4 H4 120.1 . . ?
C3 C4 H4 120.1 . . ?
C4 C5 C6 120.38(19) . . ?
C4 C5 H5 119.8 . . ?
C6 C5 H5 119.8 . . ?
C5 C6 C1 119.70(18) . . ?
C5 C6 C10 120.67(17) . . ?
C1 C6 C10 119.61(16) . . ?
N1 C7 C2 109.76(15) . . ?
N1 C7 H7A 109.7 . . ?
C2 C7 H7A 109.7 . . ?
N1 C7 H7B 109.7 . . ?
C2 C7 H7B 109.7 . . ?
H7A C7 H7B 108.2 . . ?
N1 C8 H8A 109.5 . . ?
N1 C8 H8B 109.5 . . ?
H8A C8 H8B 109.5 . . ?
N1 C8 H8C 109.5 . . ?
H8A C8 H8C 109.5 . . ?
H8B C8 H8C 109.5 . . ?
N1 C9 H9A 109.5 . . ?
N1 C9 H9B 109.5 . . ?
H9A C9 H9B 109.5 . . ?
N1 C9 H9C 109.5 . . ?
H9A C9 H9C 109.5 . . ?
H9B C9 H9C 109.5 . . ?
N2 C10 C6 110.07(15) . . ?
N2 C10 H10A 109.6 . . ?
C6 C10 H10A 109.6 . . ?
N2 C10 H10B 109.6 . . ?
C6 C10 H10B 109.6 . . ?
H10A C10 H10B 108.2 . . ?
N2 C11 H11A 109.5 . . ?
N2 C11 H11B 109.5 . . ?
H11A C11 H11B 109.5 . . ?
N2 C11 H11C 109.5 . . ?
H11A C11 H11C 109.5 . . ?
H11B C11 H11C 109.5 . . ?
N2 C12 H12A 109.5 . . ?
N2 C12 H12B 109.5 . . ?
H12A C12 H12B 109.5 . . ?
N2 C12 H12C 109.5 . . ?
H12A C12 H12C 109.5 . . ?
H12B C12 H12C 109.5 . . ?
C14 C13 S2 123.27(13) . . ?
C14 C13 S1 122.85(13) . . ?
S2 C13 S1 113.85(9) . . ?
C13 C14 C15 121.48(15) . . ?
C13 C14 C19 121.25(15) . . ?
C15 C14 C19 117.23(15) . . ?
C16 C15 C14 123.18(15) . . ?
C16 C15 H15 118.4 . . ?
C14 C15 H15 118.4 . . ?
C15 C16 C17 118.94(15) . . ?
C15 C16 C20 122.33(15) . . ?
C17 C16 C20 118.71(15) . . ?
O1 C17 C16 120.74(16) . . ?
O1 C17 C18 121.17(16) . . ?
C16 C17 C18 118.10(15) . . ?
C19 C18 C17 118.96(15) . . ?
C19 C18 C24 122.41(16) . . ?
C17 C18 C24 118.63(15) . . ?
C18 C19 C14 123.23(16) . . ?
C18 C19 H19 118.4 . . ?
C14 C19 H19 118.4 . . ?
C21 C20 C16 111.87(15) . . ?
C21 C20 C23 107.25(16) . . ?
C16 C20 C23 110.38(16) . . ?
C21 C20 C22 107.27(16) . . ?
C16 C20 C22 109.44(15) . . ?
C23 C20 C22 110.58(17) . . ?
C20 C21 H21A 109.5 . . ?
C20 C21 H21B 109.5 . . ?
H21A C21 H21B 109.5 . . ?
C20 C21 H21C 109.5 . . ?
H21A C21 H21C 109.5 . . ?
H21B C21 H21C 109.5 . . ?
C20 C22 H22A 109.5 . . ?
C20 C22 H22B 109.5 . . ?
H22A C22 H22B 109.5 . . ?
C20 C22 H22C 109.5 . . ?
H22A C22 H22C 109.5 . . ?
H22B C22 H22C 109.5 . . ?
C20 C23 H23A 109.5 . . ?
C20 C23 H23B 109.5 . . ?
H23A C23 H23B 109.5 . . ?
C20 C23 H23C 109.5 . . ?
H23A C23 H23C 109.5 . . ?
H23B C23 H23C 109.5 . . ?
C27 C24 C25 107.90(16) . . ?
C27 C24 C18 111.73(15) . . ?
C25 C24 C18 110.72(14) . . ?
C27 C24 C26 107.48(16) . . ?
C25 C24 C26 109.95(16) . . ?
C18 C24 C26 109.01(15) . . ?
C24 C25 H25A 109.5 . . ?
C24 C25 H25B 109.5 . . ?
H25A C25 H25B 109.5 . . ?
C24 C25 H25C 109.5 . . ?
H25A C25 H25C 109.5 . . ?
H25B C25 H25C 109.5 . . ?
C24 C26 H26A 109.5 . . ?
C24 C26 H26B 109.5 . . ?
H26A C26 H26B 109.5 . . ?
C24 C26 H26C 109.5 . . ?
H26A C26 H26C 109.5 . . ?
H26B C26 H26C 109.5 . . ?
C24 C27 H27A 109.5 . . ?
C24 C27 H27B 109.5 . . ?
H27A C27 H27B 109.5 . . ?
C24 C27 H27C 109.5 . . ?
H27A C27 H27C 109.5 . . ?
H27B C27 H27C 109.5 . . ?
C28 N3 C32 116.5(3) . . ?
N3 C28 C29 126.0(3) . . ?
N3 C28 H28 117.0 . . ?
C29 C28 H28 117.0 . . ?
C28 C29 C30 118.2(3) . . ?
C28 C29 H29 120.9 . . ?
C30 C29 H29 120.9 . . ?
C29 C30 C31 118.1(3) . . ?
C29 C30 H30 121.0 . . ?
C31 C30 H30 121.0 . . ?
C32 C31 C30 118.2(3) . . ?
C32 C31 H31 120.9 . . ?
C30 C31 H31 120.9 . . ?
N3 C32 C31 123.0(3) . . ?
N3 C32 H32 118.5 . . ?
C31 C32 H32 118.5 . . ?

loop_
_geom_bond_atom_site_label_1
_geom_bond_atom_site_label_2
_geom_bond_distance
_geom_bond_site_symmetry_2
_geom_bond_publ_flag
Sb1 C1 2.1429(17) . ?
Sb1 N1 2.5492(15) . ?
Sb1 S1 2.5505(5) . ?
Sb1 S2 2.5723(5) . ?
Sb1 N2 2.6003(15) . ?
S1 C13 1.7369(17) . ?
S2 C13 1.7364(17) . ?
O1 C17 1.248(2) . ?
N1 C9 1.473(2) . ?
N1 C8 1.477(2) . ?
N1 C7 1.479(2) . ?
N2 C12 1.469(2) . ?
N2 C11 1.470(2) . ?
N2 C10 1.471(2) . ?
C1 C6 1.395(2) . ?
C1 C2 1.397(3) . ?
C2 C3 1.388(3) . ?
C2 C7 1.508(3) . ?
C3 C4 1.388(3) . ?
C3 H3 0.9500 . ?
C4 C5 1.384(3) . ?
C4 H4 0.9500 . ?
C5 C6 1.390(3) . ?
C5 H5 0.9500 . ?
C6 C10 1.506(3) . ?
C7 H7A 0.9900 . ?
C7 H7B 0.9900 . ?
C8 H8A 0.9800 . ?
C8 H8B 0.9800 . ?
C8 H8C 0.9800 . ?
C9 H9A 0.9800 . ?
C9 H9B 0.9800 . ?
C9 H9C 0.9800 . ?
C10 H10A 0.9900 . ?
C10 H10B 0.9900 . ?
C11 H11A 0.9800 . ?
C11 H11B 0.9800 . ?
C11 H11C 0.9800 . ?
C12 H12A 0.9800 . ?
C12 H12B 0.9800 . ?
C12 H12C 0.9800 . ?
C13 C14 1.395(2) . ?
C14 C15 1.429(2) . ?
C14 C19 1.431(2) . ?
C15 C16 1.358(2) . ?
C15 H15 0.9500 . ?
C16 C17 1.474(2) . ?
C16 C20 1.535(2) . ?
C17 C18 1.475(2) . ?
C18 C19 1.355(2) . ?
C18 C24 1.535(2) . ?
C19 H19 0.9500 . ?
C20 C21 1.530(2) . ?
C20 C23 1.535(3) . ?
C20 C22 1.536(3) . ?
C21 H21A 0.9800 . ?
C21 H21B 0.9800 . ?
C21 H21C 0.9800 . ?
C22 H22A 0.9800 . ?
C22 H22B 0.9800 . ?
C22 H22C 0.9800 . ?
C23 H23A 0.9800 . ?
C23 H23B 0.9800 . ?
C23 H23C 0.9800 . ?
C24 C27 1.525(3) . ?
C24 C25 1.532(3) . ?
C24 C26 1.539(3) . ?
C25 H25A 0.9800 . ?
C25 H25B 0.9800 . ?
C25 H25C 0.9800 . ?
C26 H26A 0.9800 . ?
C26 H26B 0.9800 . ?
C26 H26C 0.9800 . ?
C27 H27A 0.9800 . ?
C27 H27B 0.9800 . ?
C27 H27C 0.9800 . ?
N3 C28 1.298(4) . ?
N3 C32 1.312(3) . ?
C28 C29 1.345(4) . ?
C28 H28 0.9500 . ?
C29 C30 1.354(5) . ?
C29 H29 0.9500 . ?
C30 C31 1.386(5) . ?
C30 H30 0.9500 . ?
C31 C32 1.380(4) . ?
C31 H31 0.9500 . ?
C32 H32 0.9500 . ?

loop_
_geom_torsion_atom_site_label_1
_geom_torsion_atom_site_label_2
_geom_torsion_atom_site_label_3
_geom_torsion_atom_site_label_4
_geom_torsion
_geom_torsion_site_symmetry_1
_geom_torsion_site_symmetry_2
_geom_torsion_site_symmetry_3
_geom_torsion_site_symmetry_4
_geom_torsion_publ_flag
C6 C1 C2 C3 3.8(3) . . . . ?
Sb1 C1 C2 C3 177.26(14) . . . . ?
C6 C1 C2 C7 -173.86(17) . . . . ?
Sb1 C1 C2 C7 -0.4(2) . . . . ?
C1 C2 C3 C4 -1.0(3) . . . . ?
C7 C2 C3 C4 176.57(19) . . . . ?
C2 C3 C4 C5 -2.1(3) . . . . ?
C3 C4 C5 C6 2.5(3) . . . . ?
C4 C5 C6 C1 0.3(3) . . . . ?
C4 C5 C6 C10 -177.90(19) . . . . ?
C2 C1 C6 C5 -3.4(3) . . . . ?
Sb1 C1 C6 C5 -176.84(14) . . . . ?
C2 C1 C6 C10 174.79(16) . . . . ?
Sb1 C1 C6 C10 1.3(2) . . . . ?
C9 N1 C7 C2 -166.05(15) . . . . ?
C8 N1 C7 C2 72.43(19) . . . . ?
Sb1 N1 C7 C2 -39.32(16) . . . . ?
C3 C2 C7 N1 -146.49(18) . . . . ?
C1 C2 C7 N1 31.1(2) . . . . ?
C12 N2 C10 C6 167.02(15) . . . . ?
C11 N2 C10 C6 -70.96(18) . . . . ?
Sb1 N2 C10 C6 39.84(15) . . . . ?
C5 C6 C10 N2 145.41(17) . . . . ?
C1 C6 C10 N2 -32.8(2) . . . . ?
Sb1 S2 C13 C14 -169.07(15) . . . . ?
Sb1 S2 C13 S1 9.22(9) . . . . ?
Sb1 S1 C13 C14 169.00(15) . . . . ?
Sb1 S1 C13 S2 -9.30(9) . . . . ?
S2 C13 C14 C15 0.7(2) . . . . ?
S1 C13 C14 C15 -177.46(13) . . . . ?
S2 C13 C14 C19 178.64(13) . . . . ?
S1 C13 C14 C19 0.5(2) . . . . ?
C13 C14 C15 C16 -179.88(17) . . . . ?
C19 C14 C15 C16 2.1(3) . . . . ?
C14 C15 C16 C17 2.1(3) . . . . ?
C14 C15 C16 C20 -179.64(16) . . . . ?
C15 C16 C17 O1 173.25(18) . . . . ?
C20 C16 C17 O1 -5.1(3) . . . . ?
C15 C16 C17 C18 -6.3(2) . . . . ?
C20 C16 C17 C18 175.35(15) . . . . ?
O1 C17 C18 C19 -173.13(18) . . . . ?
C16 C17 C18 C19 6.5(2) . . . . ?
O1 C17 C18 C24 7.6(3) . . . . ?
C16 C17 C18 C24 -172.78(15) . . . . ?
C17 C18 C19 C14 -2.4(3) . . . . ?
C24 C18 C19 C14 176.85(16) . . . . ?
C13 C14 C19 C18 -179.99(17) . . . . ?
C15 C14 C19 C18 -2.0(3) . . . . ?
C15 C16 C20 C21 4.9(2) . . . . ?
C17 C16 C20 C21 -176.84(16) . . . . ?
C15 C16 C20 C23 124.24(19) . . . . ?
C17 C16 C20 C23 -57.5(2) . . . . ?
C15 C16 C20 C22 -113.8(2) . . . . ?
C17 C16 C20 C22 64.4(2) . . . . ?
C19 C18 C24 C27 -3.5(2) . . . . ?
C17 C18 C24 C27 175.70(17) . . . . ?
C19 C18 C24 C25 116.78(19) . . . . ?
C17 C18 C24 C25 -64.0(2) . . . . ?
C19 C18 C24 C26 -122.16(19) . . . . ?
C17 C18 C24 C26 57.1(2) . . . . ?
C32 N3 C28 C29 0.4(5) . . . . ?
N3 C28 C29 C30 -0.8(5) . . . . ?
C28 C29 C30 C31 1.0(5) . . . . ?
C29 C30 C31 C32 -0.7(4) . . . . ?
C28 N3 C32 C31 -0.1(4) . . . . ?
C30 C31 C32 N3 0.3(4) . . . . ?
